data_9001988
loop_
_publ_author_name
'Arlt, T.'
'Angel, R. J.'
'Miletich, R.'
'Armbruster, T.'
'Peters, T.'

_publ_section_title
;
 High-pressure P2_1/c-C2/c phase transitions in clinopyroxenes:
 Influence of cation size and electronic structure
 Sample at P = 0.0 GPa
;
_journal_name_full 'American Mineralogist'
_journal_page_first 1176
_journal_page_last 1181
_journal_volume 83
_journal_year 1998
_chemical_formula_sum 'Mg0.578 Mn0.422 O3 Si'
_chemical_name_mineral Kanoite
_space_group_IT_number 14
_symmetry_space_group_name_Hall '-P 2ybc'
_symmetry_space_group_name_H-M 'P 1 21/c 1'
_cell_angle_alpha 90
_cell_angle_beta 108.74
_cell_angle_gamma 90
_cell_length_a 9.7196
_cell_length_b 8.9172
_cell_length_c 5.2465
_cell_formula_units_Z 8
_cell_volume 430.616
_database_code_amcsd 0002049
_diffrn_ambient_pressure 0
_exptl_crystal_density_diffrn 3.496
_cod_original_formula_sum '(Mg.578 Mn.422) Si O3'
_cod_database_code 9001988

loop_
_space_group_symop_operation_xyz
x,y,z
x,1/2-y,1/2+z
-x,1/2+y,1/2-z
-x,-y,-z

loop_
_atom_site_label
_atom_site_fract_x
_atom_site_fract_y
_atom_site_fract_z
_atom_site_occupancy
_atom_site_U_iso_or_equiv
Mg1 0.25065 0.65370 0.22790 0.90000 0.00735
Mn1 0.25065 0.65370 0.22790 0.10000 0.00735
Mn2 0.25487 0.02031 0.22690 0.74400 0.01039
Mg2 0.25487 0.02031 0.22690 0.25600 0.01039
SiA 0.04220 0.34061 0.28060 1.00000 0.00798
SiB 0.54959 0.83774 0.23580 1.00000 0.00811
O1A 0.86710 0.33780 0.17250 1.00000 0.00975
O1B 0.37410 0.83820 0.13120 1.00000 0.01039
O2A 0.11880 0.50060 0.32370 1.00000 0.01153
O2B 0.62810 0.98810 0.37150 1.00000 0.01216
O3A 0.10420 0.26770 0.58750 1.00000 0.01127
O3B 0.60470 0.70660 0.47510 1.00000 0.01115

loop_
_cod_related_entry_id
_cod_related_entry_database
_cod_related_entry_code
1 AMCSD 0002049
